data_4309671
loop_
_publ_author_name
'Krzysztof Ch\/lopek'
'Eckhard Bill'
'Thomas Weyherm\"uller'
'Karl Wieghardt'

_publ_section_title
;
Molecular and Electronic Structure of Five-Coordinate Complexes of
Iron(II/III) Containingo-Diiminobenzosemiquinonate(1-) \p Radical Ligands
;
_journal_name_full 'Inorganic Chemistry'
_journal_page_first 7087
_journal_page_last 7098
_journal_paper_doi 10.1021/ic050829k
_journal_volume 44
_journal_year 2005
_chemical_formula_moiety '[C24 H20 Fe I N4], (C4 H8 O)'
_chemical_formula_sum 'C28 H28 Fe I N4 O'
_chemical_formula_weight 619.29
_chemical_name_systematic
; 
 ? 
;
_space_group_IT_number 19
_symmetry_cell_setting orthorhombic
_symmetry_space_group_name_Hall 'P 2ac 2ab'
_symmetry_space_group_name_H-M 'P 21 21 21'
_atom_sites_solution_hydrogens geom
_atom_sites_solution_primary direct
_atom_sites_solution_secondary difmap
_audit_creation_method SHELXL-97
_cell_angle_alpha 90.00
_cell_angle_beta 90.00
_cell_angle_gamma 90.00
_cell_formula_units_Z 4
_cell_length_a 8.8303(3)
_cell_length_b 8.9151(3)
_cell_length_c 32.2025(8)
_cell_measurement_temperature 100(2)
_cell_volume 2535.08(14)
_computing_cell_refinement 'DENZO, Nonius Collect Software'
_computing_data_collection 'DENZO, Nonius Collect Software'
_computing_data_reduction 'DENZO, Nonius Collect Software'
_computing_structure_refinement 'SHELXL-97 (Sheldrick, 1997)'
_computing_structure_solution 'SHELXS-97 (Sheldrick, 1990)'
_diffrn_ambient_temperature 100(2)
_diffrn_measured_fraction_theta_full 0.986
_diffrn_measured_fraction_theta_max 0.986
_diffrn_measurement_device_type 'Nonius Kappa-CCD'
_diffrn_measurement_method '2173 images at 0.5 deg in \w and 15 sec.'
_diffrn_radiation_monochromator graphite
_diffrn_radiation_source 'rotating anode'
_diffrn_radiation_type MoK\a
_diffrn_radiation_wavelength 0.71073
_diffrn_reflns_av_R_equivalents 0.0610
_diffrn_reflns_av_sigmaI/netI 0.0391
_diffrn_reflns_limit_h_max 13
_diffrn_reflns_limit_h_min -13
_diffrn_reflns_limit_k_max 13
_diffrn_reflns_limit_k_min -13
_diffrn_reflns_limit_l_max 49
_diffrn_reflns_limit_l_min -49
_diffrn_reflns_number 47100
_diffrn_reflns_theta_full 33.72
_diffrn_reflns_theta_max 33.72
_diffrn_reflns_theta_min 2.39
_exptl_absorpt_coefficient_mu 1.841
_exptl_absorpt_correction_T_max 0.8231
_exptl_absorpt_correction_T_min 0.6266
_exptl_absorpt_correction_type gaussian
_exptl_crystal_colour 'dark violet'
_exptl_crystal_density_diffrn 1.623
_exptl_crystal_density_method 'not measured'
_exptl_crystal_description 'opaque block'
_exptl_crystal_F_000 1244
_exptl_crystal_size_max 0.28
_exptl_crystal_size_mid 0.15
_exptl_crystal_size_min 0.11
_refine_diff_density_max 0.771
_refine_diff_density_min -0.665
_refine_diff_density_rms 0.091
_refine_ls_abs_structure_details 'Flack H D (1983), Acta Cryst. A39, 876-881'
_refine_ls_abs_structure_Flack 0.007(11)
_refine_ls_extinction_method none
_refine_ls_goodness_of_fit_ref 1.042
_refine_ls_hydrogen_treatment mixed
_refine_ls_matrix_type full
_refine_ls_number_parameters 322
_refine_ls_number_reflns 9941
_refine_ls_number_restraints 1
_refine_ls_restrained_S_all 1.042
_refine_ls_R_factor_all 0.0332
_refine_ls_R_factor_gt 0.0286
_refine_ls_shift/su_max 0.005
_refine_ls_shift/su_mean 0.000
_refine_ls_structure_factor_coef Fsqd
_refine_ls_weighting_details 'w=1/[\s^2^(Fo^2^)+(0.0172P)^2^+1.9002P] where P=(Fo^2^+2Fc^2^)/3'
_refine_ls_weighting_scheme calc
_refine_ls_wR_factor_gt 0.0599
_refine_ls_wR_factor_ref 0.0617
_reflns_number_gt 9245
_reflns_number_total 9941
_reflns_threshold_expression >2sigma(I)
_cod_data_source_file ic050829ksi20050523_064057_3.cif
_cod_data_source_block 3
_cod_depositor_comments
;
The following automatic conversions were performed:
'_symmetry_cell_setting' value 'Orthorhombic' changed to 'orthorhombic'
according to '/home/saulius/struct/CIF-dictionaries/cif_core.dic'
dictionary named 'cif_core.dic' version 2.4.1 from
2010-06-29.

'_exptl_absorpt_correction_type' value 'Gaussian' changed to
'gaussian' according to
'/home/saulius/struct/CIF-dictionaries/cif_core.dic' dictionary named
'cif_core.dic' version 2.4.1 from 2010-06-29.

Automatic conversion script
Id: cif_fix_enum 1527 2010-12-29 10:47:43Z saulius 

The following automatic conversions were performed:

'_refine_ls_weighting_scheme' value 'calc
w=1/[\s^2^(Fo^2^)+(0.0172P)^2^+1.9002P] where P=(Fo^2^+2Fc^2^)/3' was
changed to 'calc'. New tag '_refine_ls_weighting_details' was
created. The value of the new tag was set to
'w=1/[\s^2^(Fo^2^)+(0.0172P)^2^+1.9002P] where P=(Fo^2^+2Fc^2^)/3'.

Automatic conversion script
Id: cif_fix_values 3143 2015-03-26 13:38:13Z robertas 
;
_cod_database_code 4309671

loop_
_symmetry_equiv_pos_as_xyz
'x, y, z'
'-x+1/2, -y, z+1/2'
'-x, y+1/2, -z+1/2'
'x+1/2, -y+1/2, -z'

loop_
_atom_site_label
_atom_site_type_symbol
_atom_site_fract_x
_atom_site_fract_y
_atom_site_fract_z
_atom_site_U_iso_or_equiv
_atom_site_adp_type
_atom_site_occupancy
_atom_site_calc_flag
_atom_site_refinement_flags
_atom_site_disorder_assembly
_atom_site_disorder_group
I1 I -0.250681(17) 0.118801(13) 0.664058(4) 0.01662(3) Uani 1 d . . .
Fe1 Fe -0.14971(3) 0.29836(3) 0.606848(8) 0.00938(5) Uani 1 d . . .
C1 C -0.4048(2) 0.4714(2) 0.59538(6) 0.0106(3) Uani 1 d . . .
N1 N -0.33681(18) 0.34473(18) 0.58271(5) 0.0118(3) Uani 1 d D . .
H1 H -0.390(3) 0.290(3) 0.5655(8) 0.014 Uiso 1 d D . .
C2 C -0.5523(2) 0.5218(2) 0.58488(7) 0.0148(4) Uani 1 d . . .
H2 H -0.6138 0.4654 0.5664 0.018 Uiso 1 calc R . .
C3 C -0.6048(2) 0.6527(2) 0.60168(7) 0.0164(4) Uani 1 d . . .
H3 H -0.7040 0.6863 0.5951 0.020 Uiso 1 calc R . .
C4 C -0.5126(2) 0.7393(2) 0.62890(7) 0.0165(4) Uani 1 d . . .
H4 H -0.5518 0.8296 0.6403 0.020 Uiso 1 calc R . .
C5 C -0.3683(2) 0.6951(2) 0.63902(6) 0.0136(3) Uani 1 d . . .
H5 H -0.3075 0.7551 0.6568 0.016 Uiso 1 calc R . .
C6 C -0.3112(2) 0.5588(2) 0.62263(6) 0.0109(3) Uani 1 d . . .
N7 N -0.17610(18) 0.49200(18) 0.63050(5) 0.0110(3) Uani 1 d . . .
C8 C -0.0725(2) 0.5691(2) 0.65732(6) 0.0138(3) Uani 1 d . . .
C9 C -0.0057(2) 0.7023(3) 0.64467(8) 0.0211(4) Uani 1 d . . .
H9 H -0.0250 0.7409 0.6177 0.025 Uiso 1 calc R . .
C10 C 0.0906(3) 0.7797(3) 0.67190(10) 0.0308(6) Uani 1 d . . .
H10 H 0.1351 0.8719 0.6636 0.037 Uiso 1 calc R . .
C11 C 0.1206(3) 0.7214(3) 0.71094(10) 0.0357(7) Uani 1 d . . .
H11 H 0.1852 0.7740 0.7295 0.043 Uiso 1 calc R . .
C12 C 0.0570(3) 0.5877(3) 0.72272(8) 0.0295(6) Uani 1 d . . .
H12 H 0.0792 0.5479 0.7494 0.035 Uiso 1 calc R . .
C13 C -0.0397(3) 0.5092(3) 0.69627(7) 0.0215(4) Uani 1 d . . .
H13 H -0.0825 0.4162 0.7047 0.026 Uiso 1 calc R . .
C21 C 0.1387(2) 0.1876(2) 0.59592(6) 0.0113(3) Uani 1 d . . .
N21 N 0.05975(17) 0.28993(19) 0.61731(5) 0.0114(3) Uani 1 d D . .
H21 H 0.109(3) 0.340(3) 0.6362(7) 0.014 Uiso 1 d D . .
C22 C 0.2964(2) 0.1557(2) 0.59901(6) 0.0133(3) Uani 1 d . . .
H22 H 0.3579 0.2080 0.6184 0.016 Uiso 1 calc R . .
C23 C 0.3585(2) 0.0486(2) 0.57355(7) 0.0155(3) Uani 1 d . . .
H23 H 0.4635 0.0269 0.5756 0.019 Uiso 1 calc R . .
C24 C 0.2690(2) -0.0302(2) 0.54441(7) 0.0162(4) Uani 1 d . . .
H24 H 0.3153 -0.1034 0.5271 0.019 Uiso 1 calc R . .
C25 C 0.1159(2) -0.0029(2) 0.54052(7) 0.0137(3) Uani 1 d . . .
H25 H 0.0570 -0.0566 0.5208 0.016 Uiso 1 calc R . .
C26 C 0.0479(2) 0.1067(2) 0.56646(6) 0.0108(3) Uani 1 d . . .
N27 N -0.09875(17) 0.15088(18) 0.56631(5) 0.0103(3) Uani 1 d . . .
C28 C -0.2020(2) 0.0666(2) 0.54147(6) 0.0102(3) Uani 1 d . . .
C29 C -0.2350(2) -0.08100(19) 0.55244(6) 0.0125(3) Uani 1 d . . .
H29 H -0.1908 -0.1235 0.5766 0.015 Uiso 1 calc R . .
C30 C -0.3330(2) -0.1668(2) 0.52797(6) 0.0145(3) Uani 1 d . . .
H30 H -0.3542 -0.2679 0.5353 0.017 Uiso 1 calc R . .
C31 C -0.3992(2) -0.1041(2) 0.49290(6) 0.0143(3) Uani 1 d . . .
H31 H -0.4638 -0.1631 0.4759 0.017 Uiso 1 calc R . .
C32 C -0.3710(2) 0.0448(2) 0.48272(6) 0.0138(3) Uani 1 d . . .
H32 H -0.4195 0.0884 0.4593 0.017 Uiso 1 calc R . .
C33 C -0.2716(2) 0.1309(2) 0.50670(6) 0.0126(3) Uani 1 d . . .
H33 H -0.2514 0.2322 0.4994 0.015 Uiso 1 calc R . .
O40 O 0.70504(18) 0.82934(19) 0.81547(5) 0.0227(3) Uani 1 d . . .
C41 C 0.7313(3) 0.6943(3) 0.79231(7) 0.0262(5) Uani 1 d . . .
H41A H 0.6689 0.6110 0.8033 0.031 Uiso 1 calc R . .
H41B H 0.8393 0.6650 0.7937 0.031 Uiso 1 calc R . .
C42 C 0.6861(3) 0.7319(3) 0.74820(8) 0.0259(5) Uani 1 d . . .
H42A H 0.6584 0.6407 0.7324 0.031 Uiso 1 calc R . .
H42B H 0.7682 0.7855 0.7334 0.031 Uiso 1 calc R . .
C43 C 0.5491(3) 0.8333(3) 0.75511(8) 0.0278(5) Uani 1 d . . .
H43A H 0.5379 0.9063 0.7321 0.033 Uiso 1 calc R . .
H43B H 0.4549 0.7736 0.7575 0.033 Uiso 1 calc R . .
C44 C 0.5852(2) 0.9125(3) 0.79584(8) 0.0234(5) Uani 1 d . . .
H44A H 0.6179 1.0170 0.7905 0.028 Uiso 1 calc R . .
H44B H 0.4946 0.9149 0.8139 0.028 Uiso 1 calc R . .

loop_
_atom_site_aniso_label
_atom_site_aniso_U_11
_atom_site_aniso_U_22
_atom_site_aniso_U_33
_atom_site_aniso_U_23
_atom_site_aniso_U_13
_atom_site_aniso_U_12
I1 0.02092(5) 0.01459(5) 0.01435(5) 0.00181(4) 0.00284(6) -0.00043(6)
Fe1 0.00877(10) 0.00951(10) 0.00986(11) -0.00128(9) -0.00056(9) 0.00123(9)
C1 0.0090(7) 0.0107(8) 0.0122(8) 0.0004(6) -0.0007(6) 0.0006(6)
N1 0.0103(6) 0.0111(7) 0.0139(7) -0.0040(5) -0.0024(5) 0.0008(5)
C2 0.0098(7) 0.0156(9) 0.0191(10) -0.0003(7) -0.0025(7) 0.0010(6)
C3 0.0116(7) 0.0159(9) 0.0216(10) -0.0009(7) -0.0016(7) 0.0041(6)
C4 0.0155(8) 0.0132(9) 0.0209(10) 0.0001(7) 0.0010(7) 0.0048(7)
C5 0.0141(8) 0.0118(8) 0.0148(8) -0.0002(7) -0.0013(6) 0.0021(7)
C6 0.0105(7) 0.0107(8) 0.0115(8) 0.0004(6) -0.0004(6) 0.0006(6)
N7 0.0107(7) 0.0108(7) 0.0113(7) -0.0010(5) -0.0013(5) 0.0016(5)
C8 0.0110(7) 0.0143(8) 0.0161(9) -0.0066(7) -0.0030(6) 0.0029(6)
C9 0.0162(9) 0.0150(9) 0.0322(12) -0.0033(9) -0.0060(8) -0.0006(8)
C10 0.0161(9) 0.0247(12) 0.0515(17) -0.0149(11) -0.0056(10) -0.0018(8)
C11 0.0165(10) 0.0428(16) 0.0477(17) -0.0320(13) -0.0116(10) 0.0078(10)
C12 0.0233(10) 0.0453(16) 0.0199(11) -0.0163(10) -0.0102(9) 0.0120(10)
C13 0.0204(10) 0.0276(12) 0.0164(10) -0.0065(8) -0.0048(8) 0.0059(8)
C21 0.0105(7) 0.0115(8) 0.0117(7) 0.0012(6) 0.0001(6) 0.0002(6)
N21 0.0115(6) 0.0117(7) 0.0110(7) -0.0019(5) -0.0022(5) 0.0008(6)
C22 0.0100(7) 0.0141(8) 0.0158(9) 0.0005(6) -0.0012(6) 0.0003(6)
C23 0.0095(7) 0.0151(9) 0.0220(9) -0.0003(7) 0.0004(7) 0.0015(7)
C24 0.0135(9) 0.0138(8) 0.0214(9) -0.0041(6) 0.0025(7) 0.0031(7)
C25 0.0125(8) 0.0101(8) 0.0187(9) -0.0035(6) 0.0015(6) -0.0002(6)
C26 0.0093(7) 0.0093(7) 0.0138(8) 0.0000(6) 0.0005(6) -0.0006(6)
N27 0.0093(6) 0.0100(7) 0.0115(7) -0.0012(5) -0.0008(5) 0.0006(5)
C28 0.0100(6) 0.0094(7) 0.0112(8) -0.0016(6) 0.0026(6) 0.0003(6)
C29 0.0130(8) 0.0111(7) 0.0133(7) 0.0007(5) -0.0006(7) 0.0005(6)
C30 0.0154(8) 0.0106(8) 0.0173(9) -0.0018(6) 0.0011(7) 0.0002(6)
C31 0.0128(7) 0.0162(9) 0.0139(8) -0.0047(7) 0.0013(6) -0.0011(7)
C32 0.0139(8) 0.0160(9) 0.0115(8) -0.0007(6) -0.0012(6) 0.0006(7)
C33 0.0146(8) 0.0113(7) 0.0119(7) 0.0003(6) -0.0001(6) 0.0011(6)
O40 0.0265(8) 0.0240(8) 0.0175(8) -0.0009(6) -0.0048(6) 0.0050(6)
C41 0.0310(12) 0.0277(11) 0.0197(10) -0.0016(8) -0.0033(9) 0.0075(10)
C42 0.0265(11) 0.0335(13) 0.0176(10) -0.0038(9) -0.0012(8) 0.0002(9)
C43 0.0205(10) 0.0426(15) 0.0202(11) 0.0040(10) -0.0028(8) 0.0052(10)
C44 0.0177(9) 0.0239(12) 0.0286(12) 0.0022(9) 0.0027(8) 0.0031(8)

loop_
_atom_type_symbol
_atom_type_description
_atom_type_scat_dispersion_real
_atom_type_scat_dispersion_imag
_atom_type_scat_source
C C 0.0033 0.0016 'International Tables Vol C Tables 4.2.6.8 and 6.1.1.4'
H H 0.0000 0.0000 'International Tables Vol C Tables 4.2.6.8 and 6.1.1.4'
N N 0.0061 0.0033 'International Tables Vol C Tables 4.2.6.8 and 6.1.1.4'
Fe Fe 0.3463 0.8444 'International Tables Vol C Tables 4.2.6.8 and 6.1.1.4'
I I -0.4742 1.8119 'International Tables Vol C Tables 4.2.6.8 and 6.1.1.4'
O O 0.0106 0.0060 'International Tables Vol C Tables 4.2.6.8 and 6.1.1.4'

loop_
_geom_angle_atom_site_label_1
_geom_angle_atom_site_label_2
_geom_angle_atom_site_label_3
_geom_angle
_geom_angle_site_symmetry_1
_geom_angle_site_symmetry_3
_geom_angle_publ_flag
N1 Fe1 N21 161.93(8) . . ?
N1 Fe1 N7 81.82(7) . . ?
N21 Fe1 N7 94.88(7) . . ?
N1 Fe1 N27 94.37(7) . . ?
N21 Fe1 N27 82.13(7) . . ?
N7 Fe1 N27 158.34(7) . . ?
N1 Fe1 I1 97.33(5) . . ?
N21 Fe1 I1 100.70(5) . . ?
N7 Fe1 I1 103.49(5) . . ?
N27 Fe1 I1 98.14(5) . . ?
N1 C1 C2 127.23(18) . . ?
N1 C1 C6 112.62(16) . . ?
C2 C1 C6 120.14(17) . . ?
C1 N1 Fe1 117.03(13) . . ?
C3 C2 C1 119.20(18) . . ?
C2 C3 C4 120.83(18) . . ?
C5 C4 C3 121.40(19) . . ?
C4 C5 C6 119.22(18) . . ?
N7 C6 C5 128.30(17) . . ?
N7 C6 C1 112.46(17) . . ?
C5 C6 C1 119.19(16) . . ?
C6 N7 C8 117.56(16) . . ?
C6 N7 Fe1 115.56(13) . . ?
C8 N7 Fe1 126.77(12) . . ?
C9 C8 C13 120.2(2) . . ?
C9 C8 N7 120.34(19) . . ?
C13 C8 N7 119.42(19) . . ?
C8 C9 C10 119.7(2) . . ?
C11 C10 C9 119.9(3) . . ?
C12 C11 C10 119.9(2) . . ?
C11 C12 C13 121.2(3) . . ?
C8 C13 C12 119.0(2) . . ?
N21 C21 C22 127.52(18) . . ?
N21 C21 C26 113.05(16) . . ?
C22 C21 C26 119.42(17) . . ?
C21 N21 Fe1 116.55(13) . . ?
C23 C22 C21 119.15(18) . . ?
C22 C23 C24 121.29(18) . . ?
C25 C24 C23 121.35(18) . . ?
C24 C25 C26 118.88(18) . . ?
N27 C26 C25 127.11(17) . . ?
N27 C26 C21 112.95(16) . . ?
C25 C26 C21 119.91(16) . . ?
C26 N27 C28 117.40(16) . . ?
C26 N27 Fe1 115.09(13) . . ?
C28 N27 Fe1 126.58(12) . . ?
C29 C28 C33 119.84(17) . . ?
C29 C28 N27 119.25(17) . . ?
C33 C28 N27 120.90(17) . . ?
C28 C29 C30 120.22(18) . . ?
C31 C30 C29 119.89(18) . . ?
C30 C31 C32 120.05(18) . . ?
C31 C32 C33 120.42(18) . . ?
C32 C33 C28 119.51(17) . . ?
C41 O40 C44 108.86(18) . . ?
O40 C41 C42 105.00(19) . . ?
C41 C42 C43 101.7(2) . . ?
C44 C43 C42 103.55(19) . . ?
O40 C44 C43 107.04(19) . . ?

loop_
_geom_bond_atom_site_label_1
_geom_bond_atom_site_label_2
_geom_bond_distance
_geom_bond_site_symmetry_2
_geom_bond_publ_flag
I1 Fe1 2.5984(3) . ?
Fe1 N1 1.8721(16) . ?
Fe1 N21 1.8815(16) . ?
Fe1 N7 1.9013(16) . ?
Fe1 N27 1.9066(16) . ?
C1 N1 1.343(2) . ?
C1 C2 1.418(3) . ?
C1 C6 1.436(3) . ?
C2 C3 1.367(3) . ?
C3 C4 1.424(3) . ?
C4 C5 1.373(3) . ?
C5 C6 1.417(3) . ?
C6 N7 1.357(2) . ?
N7 C8 1.433(2) . ?
C8 C9 1.387(3) . ?
C8 C13 1.394(3) . ?
C9 C10 1.403(3) . ?
C10 C11 1.386(5) . ?
C11 C12 1.371(4) . ?
C12 C13 1.394(3) . ?
C21 N21 1.339(2) . ?
C21 C22 1.425(3) . ?
C21 C26 1.436(3) . ?
C22 C23 1.373(3) . ?
C23 C24 1.413(3) . ?
C24 C25 1.379(3) . ?
C25 C26 1.419(3) . ?
C26 N27 1.354(2) . ?
N27 C28 1.427(2) . ?
C28 C29 1.393(3) . ?
C28 C33 1.400(3) . ?
C29 C30 1.398(3) . ?
C30 C31 1.389(3) . ?
C31 C32 1.390(3) . ?
C32 C33 1.399(3) . ?
O40 C41 1.435(3) . ?
O40 C44 1.439(3) . ?
C41 C42 1.513(3) . ?
C42 C43 1.526(4) . ?
C43 C44 1.523(4) . ?
